data_1534706
loop_
_publ_author_name
'Lork, E.'
'Mews, R.'
'Zemva, B.'
'Schroeter, M.'
'Petersen, J.'

_publ_section_title
;
 Transition metal sulfur dioxide hexafluoroarsenates and
 hexafluoroantimonates
;
_journal_name_full 'Journal of Fluorine Chemistry'
_journal_page_first 109
_journal_page_last 116
_journal_volume 110
_journal_year 2001
_chemical_formula_sum 'As2 Co F12 O8 S4'
_chemical_name_systematic '(Co (S O2)4) (As F6)2'
_space_group_IT_number 14
_symmetry_space_group_name_Hall '-P 2ybc'
_symmetry_space_group_name_H-M 'P 1 21/c 1'
_cell_angle_alpha 90
_cell_angle_beta 99.36
_cell_angle_gamma 90
_cell_formula_units_Z 4
_cell_length_a 8.508
_cell_length_b 13.556
_cell_length_c 14.735
_cell_volume 1676.826
_citation_journal_id_ASTM JFLCAR
_cod_data_source_file Lork_JFLCAR_2001_158.cif
_cod_data_source_block As2Co1F12O8S4
_cod_original_cell_volume 1676.827
_cod_original_formula_sum 'As2 Co1 F12 O8 S4'
_cod_database_code 1534706

loop_
_symmetry_equiv_pos_as_xyz
x,y,z
-x,y+1/2,-z+1/2
-x,-y,-z
x,-y-1/2,z-1/2

loop_
_atom_site_label
_atom_site_type_symbol
_atom_site_fract_x
_atom_site_fract_y
_atom_site_fract_z
_atom_site_occupancy
_atom_site_U_iso_or_equiv
O6 O-2 0.2089 0.3578 0.7617 1 0.0
F11 F-1 0.0077 0.2605 0.5748 1 0.0
O8 O-2 0.8776 0.5713 0.589 1 0.0
F9 F-1 0.1201 0.1531 0.6951 1 0.0
As2 As+5 0.963 0.14546 0.60873 1 0.0
O4 O-2 0.4786 0.4313 0.9096 1 0.0
F1 F-1 0.7119 0.2128 0.8469 1 0.0
F8 F-1 0.8423 0.2022 0.6822 1 0.0
F3 F-1 0.4727 0.0177 0.8913 1 0.0
F5 F-1 0.7485 0.0383 0.878 1 0.0
S4 S+4 0.9103 0.47272 0.6043 1 0.0
F4 F-1 0.4384 0.1934 0.8602 1 0.0
F12 F-1 0.915 0.0348 0.6491 1 0.0
As1 As+5 0.58909 0.11279 0.86923 1 0.0
F10 F-1 0.0779 0.0931 0.5391 1 0.0
O7 O-2 0.8461 0.4222 0.674 1 0.0
F2 F-1 0.6383 0.1403 0.9823 1 0.0
F6 F-1 0.5489 0.0929 0.7551 1 0.0
O2 O-2 0.4105 0.2063 0.5659 1 0.0
S3 S+4 0.162 0.32789 0.84434 1 0.0
F7 F-1 0.8014 0.1432 0.5258 1 0.0
O3 O-2 0.7143 0.4291 0.8365 1 0.0
Co1 Co+2 0.77483 0.31378 0.758 1 0.0
S2 S+4 0.6207 0.47674 0.89587 1 0.0
S1 S+4 0.4179 0.29766 0.60997 1 0.0
O5 O-2 0.9947 0.3095 0.8429 1 0.0
O1 O-2 0.5495 0.3158 0.6795 1 0.0
